data_2021921
loop_
_publ_author_name
'Shukla, Rahul'
'Ruzi\'e, Christian'
'Schweicher, Guillaume'
'Kennedy, Alan R.'
'Geerts, Yves H.'
'Chopra, Deepak'
'Chattopadhyay, Basab'

_publ_section_title
;
 Insight from electron density and energy framework analysis on the
 structural features of F&#x000D; x&#x000D; -TCNQ (x = 0, 2, 4) family of
 molecules
;
_journal_coeditor_code AW5018SUP1
_journal_issue 1
_journal_name_full 'Acta Crystallographica Section B Structural Science, Crystal Engineering and Materials'
_journal_page_first 71
_journal_paper_doi 10.1107/S2052520618017109
_journal_volume 75
_journal_year 2019
_chemical_formula_moiety 'C12 H2 F2 N4'
_chemical_formula_sum 'C12 H2 F2 N4'
_chemical_formula_weight 240.18
_space_group_crystal_system monoclinic
_space_group_IT_number 12
_space_group_name_Hall '-C 2y'
_space_group_name_H-M_alt 'C 1 2/m 1'
_atom_sites_solution_hydrogens difmap
_audit_creation_method SHELXL-2014/7
_cell_angle_alpha 90
_cell_angle_beta 106.969(7)
_cell_angle_gamma 90
_cell_formula_units_Z 2
_cell_length_a 10.1713(19)
_cell_length_b 5.8670(12)
_cell_length_c 8.8512(17)
_cell_measurement_reflns_used 3976
_cell_measurement_temperature 100(2)
_cell_measurement_theta_max 30.36
_cell_measurement_theta_min 2.41
_cell_volume 505.20(17)
_computing_cell_refinement 'Bruker SAINT'
_computing_data_collection 'Bruker APEX2'
_computing_data_reduction 'Bruker SAINT'
_computing_molecular_graphics 'Bruker SHELXTL'
_computing_publication_material 'Bruker SHELXTL'
_computing_structure_refinement 'SHELXL-2014 (Sheldrick 2014)'
_computing_structure_solution 'SHELXS-97 (Sheldrick 2008)'
_diffrn_ambient_temperature 100(2)
_diffrn_measured_fraction_theta_full 1.000
_diffrn_measured_fraction_theta_max 0.995
_diffrn_measurement_device_type 'Bruker APEX-II CCD'
_diffrn_measurement_method '\f and \w scans'
_diffrn_radiation_type MoK\a
_diffrn_radiation_wavelength 0.71073
_diffrn_reflns_av_R_equivalents 0.0591
_diffrn_reflns_av_unetI/netI 0.0309
_diffrn_reflns_Laue_measured_fraction_full 1.000
_diffrn_reflns_Laue_measured_fraction_max 0.995
_diffrn_reflns_limit_h_max 14
_diffrn_reflns_limit_h_min -11
_diffrn_reflns_limit_k_max 8
_diffrn_reflns_limit_k_min -8
_diffrn_reflns_limit_l_max 12
_diffrn_reflns_limit_l_min -12
_diffrn_reflns_number 8822
_diffrn_reflns_point_group_measured_fraction_full 1.000
_diffrn_reflns_point_group_measured_fraction_max 0.995
_diffrn_reflns_theta_full 25.242
_diffrn_reflns_theta_max 30.547
_diffrn_reflns_theta_min 2.406
_exptl_absorpt_coefficient_mu 0.127
_exptl_absorpt_correction_type none
_exptl_crystal_colour yellow
_exptl_crystal_density_diffrn 1.579
_exptl_crystal_description block
_exptl_crystal_F_000 240
_exptl_crystal_size_max 0.23
_exptl_crystal_size_mid 0.18
_exptl_crystal_size_min 0.13
_exptl_transmission_factor_max 0.7467
_exptl_transmission_factor_min 0.6920
_refine_diff_density_max 0.447
_refine_diff_density_min -0.278
_refine_diff_density_rms 0.062
_refine_ls_extinction_coef 0.027(5)
_refine_ls_extinction_expression Fc^*^=kFc[1+0.001xFc^2^\l^3^/sin(2\q)]^-1/4^
_refine_ls_extinction_method 'SHELXL-2014/7 (Sheldrick 2014'
_refine_ls_goodness_of_fit_ref 1.095
_refine_ls_hydrogen_treatment refall
_refine_ls_matrix_type full
_refine_ls_number_parameters 59
_refine_ls_number_reflns 849
_refine_ls_number_restraints 1
_refine_ls_restrained_S_all 1.095
_refine_ls_R_factor_all 0.0622
_refine_ls_R_factor_gt 0.0469
_refine_ls_shift/su_max 0.000
_refine_ls_shift/su_mean 0.000
_refine_ls_structure_factor_coef Fsqd
_refine_ls_weighting_details 'w=1/[\s^2^(Fo^2^)+(0.0384P)^2^+0.6736P] where P=(Fo^2^+2Fc^2^)/3'
_refine_ls_weighting_scheme calc
_refine_ls_wR_factor_gt 0.1018
_refine_ls_wR_factor_ref 0.1091
_reflns_Friedel_coverage 0.000
_reflns_number_gt 688
_reflns_number_total 849
_reflns_threshold_expression 'I > 2\s(I)'
_cod_data_source_file aw5018sup1.cif
_cod_data_source_block F2-TCNQ
_cod_original_sg_symbol_H-M 'C 2/m'
_cod_database_code 2021921
_shelx_shelxl_version_number 2014/7
_shelx_space_group_comment
;
The symmetry employed for this shelxl refinement is uniquely defined
by the following loop, which should always be used as a source of
symmetry information in preference to the above space-group names.
They are only intended as comments.
;

loop_
_space_group_symop_operation_xyz
'x, y, z'
'-x, y, -z'
'x+1/2, y+1/2, z'
'-x+1/2, y+1/2, -z'
'-x, -y, -z'
'x, -y, z'
'-x+1/2, -y+1/2, -z'
'x+1/2, -y+1/2, z'

loop_
_atom_site_label
_atom_site_type_symbol
_atom_site_fract_x
_atom_site_fract_y
_atom_site_fract_z
_atom_site_U_iso_or_equiv
_atom_site_adp_type
_atom_site_occupancy
_atom_site_site_symmetry_order
_atom_site_calc_flag
_atom_site_refinement_flags_posn
_atom_site_refinement_flags_adp
_atom_site_refinement_flags_occupancy
F1 F 0.76125(11) 0.5000 0.97938(13) 0.0191(3) Uani 1 2 d S T P
N1 N 0.33218(17) 0.5000 0.44923(19) 0.0196(4) Uani 1 2 d S T P
N2 N 0.02227(18) 0.5000 0.6963(2) 0.0235(4) Uani 1 2 d S T P
C5 C 0.52791(19) 0.5000 0.8524(2) 0.0143(4) Uani 1 2 d DS T P
C6 C 0.63140(17) 0.5000 0.9873(2) 0.0138(4) Uani 1 2 d S T P
C2 C 0.13778(19) 0.5000 0.7091(2) 0.0163(4) Uani 1 2 d S T P
C4 C 0.38735(18) 0.5000 0.8568(2) 0.0135(4) Uani 1 2 d S T P
C1 C 0.30968(19) 0.5000 0.5689(2) 0.0155(4) Uani 1 2 d S T P
C3 C 0.28096(19) 0.5000 0.7187(2) 0.0148(4) Uani 1 2 d S T P
H5 H 0.549(2) 0.5000 0.7394(12) 0.017(6) Uiso 1 2 d DS . P

loop_
_atom_site_aniso_label
_atom_site_aniso_U_11
_atom_site_aniso_U_22
_atom_site_aniso_U_33
_atom_site_aniso_U_23
_atom_site_aniso_U_13
_atom_site_aniso_U_12
F1 0.0144(5) 0.0297(6) 0.0156(5) 0.000 0.0083(4) 0.000
N1 0.0196(8) 0.0248(8) 0.0153(8) 0.000 0.0066(6) 0.000
N2 0.0209(8) 0.0297(9) 0.0193(8) 0.000 0.0048(6) 0.000
C5 0.0176(8) 0.0151(8) 0.0121(8) 0.000 0.0073(6) 0.000
C6 0.0142(8) 0.0153(8) 0.0137(8) 0.000 0.0072(6) 0.000
C2 0.0197(9) 0.0185(9) 0.0114(8) 0.000 0.0058(6) 0.000
C4 0.0174(8) 0.0116(8) 0.0125(8) 0.000 0.0060(6) 0.000
C1 0.0152(8) 0.0177(8) 0.0128(8) 0.000 0.0028(6) 0.000
C3 0.0176(8) 0.0146(8) 0.0136(8) 0.000 0.0066(6) 0.000

loop_
_atom_type_symbol
_atom_type_description
_atom_type_scat_dispersion_real
_atom_type_scat_dispersion_imag
_atom_type_scat_source
C C 0.0033 0.0016 'International Tables Vol C Tables 4.2.6.8 and 6.1.1.4'
H H 0.0000 0.0000 'International Tables Vol C Tables 4.2.6.8 and 6.1.1.4'
F F 0.0171 0.0103 'International Tables Vol C Tables 4.2.6.8 and 6.1.1.4'
N N 0.0061 0.0033 'International Tables Vol C Tables 4.2.6.8 and 6.1.1.4'

loop_
_geom_angle_atom_site_label_1
_geom_angle_atom_site_label_2
_geom_angle_atom_site_label_3
_geom_angle
_geom_angle_site_symmetry_3
C6 C5 C4 120.14(15) .
C6 C5 H5 120.4(11) .
C4 C5 H5 119.4(11) .
C5 C6 F1 118.77(15) .
C5 C6 C4 124.14(16) 5_667
F1 C6 C4 117.08(15) 5_667
N2 C2 C3 177.9(2) .
C3 C4 C5 120.32(16) .
C3 C4 C6 123.97(16) 5_667
C5 C4 C6 115.71(16) 5_667
N1 C1 C3 179.8(2) .
C4 C3 C2 125.10(16) .
C4 C3 C1 120.01(16) .
C2 C3 C1 114.89(16) .

loop_
_geom_bond_atom_site_label_1
_geom_bond_atom_site_label_2
_geom_bond_distance
_geom_bond_site_symmetry_2
F1 C6 1.3430(19) .
N1 C1 1.147(2) .
N2 C2 1.147(3) .
C5 C6 1.342(2) .
C5 C4 1.442(2) .
C5 H5 1.0828(11) .
C6 C4 1.447(2) 5_667
C2 C3 1.434(3) .
C4 C3 1.376(3) .
C4 C6 1.447(2) 5_667
C1 C3 1.439(3) .
